data_2204952
loop_
_publ_author_name
'Zhang, Hui'
'Fang, Liang'

_publ_section_title
;
 Bis(pyridinium) tetrabromocadmate(II) monohydrate
;
_journal_issue 1
_journal_name_full 'Acta Crystallographica Section E'
_journal_page_first m101
_journal_page_last m102
_journal_paper_doi 10.1107/S1600536804029897
_journal_volume 61
_journal_year 2005
_chemical_formula_iupac '(C5 H6 N)2 [Cd Br4], H2 O'
_chemical_formula_moiety '2C5 H6 N +, Br4 Cd 2-, H2 O'
_chemical_formula_sum 'C10 H14 Br4 Cd N2 O'
_chemical_formula_weight 610.27
_chemical_name_systematic
;
Bis(pyridinium) tetrabromocadmate(II) monohydrate
;
_space_group_IT_number 62
_symmetry_cell_setting orthorhombic
_symmetry_space_group_name_Hall '-P 2ac 2n'
_symmetry_space_group_name_H-M 'P n m a'
_atom_sites_solution_hydrogens geom
_atom_sites_solution_primary direct
_atom_sites_solution_secondary difmap
_cell_angle_alpha 90.00
_cell_angle_beta 90.00
_cell_angle_gamma 90.00
_cell_formula_units_Z 4
_cell_length_a 14.951(2)
_cell_length_b 9.1564(15)
_cell_length_c 12.815(2)
_cell_measurement_reflns_used 2299
_cell_measurement_temperature 223(2)
_cell_measurement_theta_max 28.32
_cell_measurement_theta_min 2.09
_cell_volume 1754.3(5)
_computing_cell_refinement 'SAINT (Bruker, 1998)'
_computing_data_collection 'SMART (Bruker, 1998)'
_computing_data_reduction SAINT
_computing_molecular_graphics 'ORTEP-3 (Farrugia, 1997)'
_computing_publication_material SHELXTL
_computing_structure_refinement SHELXTL
_computing_structure_solution 'SHELXTL (Sheldrick, 1997)'
_diffrn_ambient_temperature 223(2)
_diffrn_measured_fraction_theta_full 0.992
_diffrn_measured_fraction_theta_max 0.992
_diffrn_measurement_device_type 'Bruker AXS APEX CCD'
_diffrn_measurement_method \w
_diffrn_radiation_monochromator graphite
_diffrn_radiation_source 'fine-focus sealed tube'
_diffrn_radiation_type MoK\a
_diffrn_radiation_wavelength 0.71073
_diffrn_reflns_av_R_equivalents 0.0601
_diffrn_reflns_av_sigmaI/netI 0.0333
_diffrn_reflns_limit_h_max 19
_diffrn_reflns_limit_h_min -19
_diffrn_reflns_limit_k_max 12
_diffrn_reflns_limit_k_min -12
_diffrn_reflns_limit_l_max 17
_diffrn_reflns_limit_l_min -17
_diffrn_reflns_number 22963
_diffrn_reflns_theta_full 28.32
_diffrn_reflns_theta_max 28.32
_diffrn_reflns_theta_min 2.09
_diffrn_standards_decay_% 0
_diffrn_standards_interval_count 0
_diffrn_standards_interval_time 0
_diffrn_standards_number 0
_exptl_absorpt_coefficient_mu 10.346
_exptl_absorpt_correction_T_max 0.355
_exptl_absorpt_correction_T_min 0.234
_exptl_absorpt_correction_type multi-scan
_exptl_absorpt_process_details '(SADABS; Sheldrick, 1996)'
_exptl_crystal_colour colourless
_exptl_crystal_density_diffrn 2.311
_exptl_crystal_density_method 'not measured'
_exptl_crystal_description prismatic
_exptl_crystal_F_000 1136
_exptl_crystal_size_max 0.15
_exptl_crystal_size_mid 0.12
_exptl_crystal_size_min 0.10
_refine_diff_density_max 0.657
_refine_diff_density_min -0.662
_refine_ls_extinction_method none
_refine_ls_goodness_of_fit_ref 1.102
_refine_ls_hydrogen_treatment mixed
_refine_ls_matrix_type full
_refine_ls_number_parameters 100
_refine_ls_number_reflns 2299
_refine_ls_number_restraints 0
_refine_ls_restrained_S_all 1.102
_refine_ls_R_factor_all 0.0461
_refine_ls_R_factor_gt 0.0296
_refine_ls_shift/su_max 0.000
_refine_ls_shift/su_mean 0.000
_refine_ls_structure_factor_coef Fsqd
_refine_ls_weighting_details 'calc w = 1/[\s^2^(Fo^2^)+(0.0272P)^2^+2.3887P] where P = (Fo^2^+2Fc^2^)/3'
_refine_ls_weighting_scheme calc
_refine_ls_wR_factor_gt 0.0698
_refine_ls_wR_factor_ref 0.0767
_reflns_number_gt 1776
_reflns_number_total 2299
_reflns_threshold_expression I>2\s(I)
_cod_data_source_file rz6012.cif
_cod_data_source_block I
_cod_database_code 2204952
_cod_database_fobs_code 2204952

loop_
_symmetry_equiv_pos_as_xyz
'x, y, z'
'-x+1/2, -y, z+1/2'
'-x, y+1/2, -z'
'x+1/2, -y+1/2, -z+1/2'
'-x, -y, -z'
'x-1/2, y, -z-1/2'
'x, -y-1/2, z'
'-x-1/2, y-1/2, z-1/2'

loop_
_atom_site_label
_atom_site_fract_x
_atom_site_fract_y
_atom_site_fract_z
_atom_site_U_iso_or_equiv
_atom_site_adp_type
_atom_site_calc_flag
_atom_site_refinement_flags
_atom_site_occupancy
_atom_site_type_symbol
Cd1 0.37721(3) 0.2500 0.75084(4) 0.03605(13) Uani d S 1 Cd
Br1 0.34626(3) 0.02430(6) 0.86495(4) 0.04565(14) Uani d . 1 Br
Br2 0.54582(4) 0.2500 0.70170(5) 0.04547(18) Uani d S 1 Br
Br3 0.29500(5) 0.2500 0.57349(6) 0.0527(2) Uani d S 1 Br
O1 0.5712(4) 0.2500 0.9546(4) 0.0560(14) Uani d S 1 O
N1 0.3121(4) 0.7500 0.5065(5) 0.0622(18) Uani d S 1 N
H1 0.2629 0.7500 0.4704 0.075 Uiso calc SR 1 H
N2 0.4451(4) 0.2500 0.1020(4) 0.0407(13) Uani d S 1 N
H2 0.4880 0.2500 0.0562 0.049 Uiso calc SR 1 H
C3 0.3471(4) 0.8746(6) 0.5322(4) 0.0545(14) Uani d . 1 C
H3 0.3176 0.9615 0.5136 0.065 Uiso calc R 1 H
C4 0.4229(4) 0.8813(7) 0.5837(4) 0.0702(18) Uani d . 1 C
H4 0.4479 0.9718 0.6025 0.084 Uiso calc R 1 H
C5 0.4655(6) 0.7500 0.6099(7) 0.090(4) Uani d S 1 C
H5 0.5211 0.7500 0.6442 0.108 Uiso calc SR 1 H
C6 0.4133(3) 0.1227(5) 0.1360(4) 0.0439(11) Uani d . 1 C
H6 0.4379 0.0348 0.1112 0.053 Uiso calc R 1 H
C7 0.3455(3) 0.1200(5) 0.2061(4) 0.0439(11) Uani d . 1 C
H7 0.3225 0.0305 0.2300 0.053 Uiso calc R 1 H
C8 0.3109(4) 0.2500 0.2419(5) 0.0422(15) Uani d S 1 C
H8 0.2639 0.2500 0.2905 0.051 Uiso calc SR 1 H
H9 0.629(5) 0.2500 0.952(6) 0.05(2) Uiso d S 1 H
H10 0.569(6) 0.2500 0.884(7) 0.08(3) Uiso d S 1 H

loop_
_atom_site_aniso_label
_atom_site_aniso_U_11
_atom_site_aniso_U_22
_atom_site_aniso_U_33
_atom_site_aniso_U_12
_atom_site_aniso_U_13
_atom_site_aniso_U_23
Cd1 0.0342(2) 0.0373(2) 0.0366(2) 0.000 -0.0030(2) 0.000
Br1 0.0463(3) 0.0434(3) 0.0472(3) -0.0070(2) -0.0024(2) 0.0083(2)
Br2 0.0356(3) 0.0657(5) 0.0351(4) 0.000 0.0053(3) 0.000
Br3 0.0520(4) 0.0547(4) 0.0514(4) 0.000 -0.0226(3) 0.000
O1 0.038(3) 0.094(4) 0.036(3) 0.000 0.006(2) 0.000
N1 0.044(4) 0.092(6) 0.051(4) 0.000 0.007(3) 0.000
N2 0.041(3) 0.051(3) 0.030(3) 0.000 0.006(2) 0.000
C3 0.058(3) 0.047(3) 0.058(3) 0.013(3) 0.011(3) 0.001(3)
C4 0.079(5) 0.075(4) 0.056(4) -0.024(4) 0.012(3) -0.033(3)
C5 0.048(5) 0.170(12) 0.053(5) 0.000 -0.024(4) 0.000
C6 0.043(3) 0.038(3) 0.051(3) 0.005(2) 0.006(2) -0.004(2)
C7 0.042(3) 0.040(3) 0.050(3) -0.004(2) 0.006(2) 0.007(2)
C8 0.028(3) 0.055(4) 0.043(4) 0.000 0.010(3) 0.000

loop_
_atom_type_symbol
_atom_type_description
_atom_type_scat_dispersion_real
_atom_type_scat_dispersion_imag
_atom_type_scat_source
C C 0.0033 0.0016 'International Tables Vol C Tables 4.2.6.8 and 6.1.1.4'
H H 0.0000 0.0000 'International Tables Vol C Tables 4.2.6.8 and 6.1.1.4'
N N 0.0061 0.0033 'International Tables Vol C Tables 4.2.6.8 and 6.1.1.4'
Br Br -0.2901 2.4595 'International Tables Vol C Tables 4.2.6.8 and 6.1.1.4'
Cd Cd -0.8075 1.2024 'International Tables Vol C Tables 4.2.6.8 and 6.1.1.4'
O O 0.0106 0.0060 'International Tables Vol C Tables 4.2.6.8 and 6.1.1.4'

loop_
_geom_angle_atom_site_label_1
_geom_angle_atom_site_label_2
_geom_angle_atom_site_label_3
_geom_angle_site_symmetry_1
_geom_angle_site_symmetry_3
_geom_angle
_geom_angle_publ_flag
Br1 Cd1 Br1 7_565 . 106.84(3) yes
Br1 Cd1 Br3 7_565 . 114.474(19) ?
Br1 Cd1 Br3 . . 114.474(19) yes
Br1 Cd1 Br2 7_565 . 108.188(18) ?
Br1 Cd1 Br2 . . 108.188(18) yes
Br3 Cd1 Br2 . . 104.38(3) yes
H9 O1 H10 . . 90(7) ?
C3 N1 C3 7_575 . 123.2(7) ?
C3 N1 H1 7_575 . 118.4 ?
C3 N1 H1 . . 118.4 ?
C6 N2 C6 . 7_565 122.2(6) ?
C6 N2 H2 . . 118.9 ?
C6 N2 H2 7_565 . 118.9 ?
N1 C3 C4 . . 121.1(6) ?
N1 C3 H3 . . 119.5 ?
C4 C3 H3 . . 119.5 ?
C3 C4 C5 . . 118.2(6) ?
C3 C4 H4 . . 120.9 ?
C5 C4 H4 . . 120.9 ?
C4 C5 C4 7_575 . 118.2(8) ?
C4 C5 H5 7_575 . 120.9 ?
C4 C5 H5 . . 120.9 ?
N2 C6 C7 . . 120.0(5) ?
N2 C6 H6 . . 120.0 ?
C7 C6 H6 . . 120.0 ?
C6 C7 C8 . . 119.1(5) ?
C6 C7 H7 . . 120.5 ?
C8 C7 H7 . . 120.5 ?
C7 C8 C7 . 7_565 119.7(6) ?
C7 C8 H8 . . 120.1 ?
C7 C8 H8 7_565 . 120.1 ?

loop_
_geom_bond_atom_site_label_1
_geom_bond_atom_site_label_2
_geom_bond_site_symmetry_2
_geom_bond_distance
_geom_bond_publ_flag
Cd1 Br1 7_565 2.5736(6) ?
Cd1 Br1 . 2.5736(6) yes
Cd1 Br3 . 2.5838(9) yes
Cd1 Br2 . 2.5983(9) yes
O1 H9 . 0.86(8) ?
O1 H10 . 0.90(9) ?
N1 C3 . 1.297(6) ?
N1 H1 . 0.8700 ?
N2 C6 . 1.331(5) ?
N2 H2 . 0.8700 ?
C3 C4 . 1.314(8) ?
C3 H3 . 0.9400 ?
C4 C5 . 1.402(8) ?
C4 H4 . 0.9400 ?
C5 H5 . 0.9400 ?
C6 C7 . 1.355(6) ?
C6 H6 . 0.9400 ?
C7 C8 . 1.377(6) ?
C7 H7 . 0.9400 ?
C8 H8 . 0.9400 ?

loop_
_geom_hbond_atom_site_label_D
_geom_hbond_atom_site_label_H
_geom_hbond_atom_site_label_A
_geom_hbond_site_symmetry_A
_geom_hbond_distance_DH
_geom_hbond_distance_HA
_geom_hbond_distance_DA
_geom_hbond_angle_DHA
_geom_hbond_publ_flag
N2 H2 O1 1_554 0.87 1.80 2.669(7) 176 yes
O1 H9 Br3 6_657 0.86(8) 2.50(8) 3.365(6) 175(7) yes
O1 H10 Br2 . 0.90(9) 2.36(9) 3.263(6) 174(8) yes

loop_
_geom_torsion_atom_site_label_1
_geom_torsion_atom_site_label_2
_geom_torsion_atom_site_label_3
_geom_torsion_atom_site_label_4
_geom_torsion_site_symmetry_1
_geom_torsion_site_symmetry_4
_geom_torsion
C3 N1 C3 C4 7_575 . 2.3(12)
N1 C3 C4 C5 . . 0.3(10)
C3 C4 C5 C4 . 7_575 -2.7(13)
C6 N2 C6 C7 7_565 . 1.0(10)
N2 C6 C7 C8 . . -0.5(8)
C6 C7 C8 C7 . 7_565 0.0(10)
